data_2015960
loop_
_publ_author_name
'Yi-Ming Xie'
'Ji-Huai Wu'

_publ_section_title
;
 The layered compound
 poly[\m~2~-4,4'-bipyridyl-di-\m~2~-chlorido-mercury(II)]
;
_journal_coeditor_code LN3048
_journal_issue 5
_journal_name_full 'Acta Crystallographica Section C'
_journal_page_first m220
_journal_page_last m221
_journal_paper_doi 10.1107/S0108270107016800
_journal_volume 63
_journal_year 2007
_chemical_formula_iupac '[Hg Cl2 (C10 H8 N2)]'
_chemical_formula_moiety 'C10 H8 Cl2 Hg N2'
_chemical_formula_sum 'C10 H8 Cl2 Hg N2'
_chemical_formula_weight 427.67
_chemical_name_common '[HgCl~2~(4,4'-Bipy)]~n~'
_chemical_name_systematic
;
poly[\m~2~-4,4'-bipyridyl-di-\m~2~-chloro-mercury(II)]
;
_space_group_IT_number 65
_symmetry_cell_setting orthorhombic
_symmetry_space_group_name_Hall '-C 2 2'
_symmetry_space_group_name_H-M 'C m m m'
_atom_sites_solution_hydrogens geom
_atom_sites_solution_primary direct
_atom_sites_solution_secondary difmap
_audit_creation_method SHELXL-97
_cell_angle_alpha 90.00
_cell_angle_beta 90.00
_cell_angle_gamma 90.00
_cell_formula_units_Z 2
_cell_length_a 11.6289(17)
_cell_length_b 12.179(2)
_cell_length_c 3.8538(7)
_cell_measurement_reflns_used 24
_cell_measurement_temperature 293(2)
_cell_measurement_theta_max 60.94502
_cell_measurement_theta_min 4.842847
_cell_volume 545.81(16)
_computing_cell_refinement WinAFC
_computing_data_collection 'WinAFC (Rigaku Corporation, 2002)'
_computing_data_reduction 'CrystalStructure (Rigaku Corporation, 2002)'
_computing_molecular_graphics SHELXTL
_computing_publication_material SHELXTL
_computing_structure_refinement SHELXTL
_computing_structure_solution 'SHELXTL (Siemens, 1994)'
_diffrn_ambient_temperature 293(2)
_diffrn_measured_fraction_theta_full 0.997
_diffrn_measured_fraction_theta_max 0.997
_diffrn_measurement_device_type 'Rigaku AFC-7R'
_diffrn_measurement_method \w-2\q
_diffrn_radiation_monochromator graphite
_diffrn_radiation_source 'rotating-anode generator'
_diffrn_radiation_type MoK\a
_diffrn_radiation_wavelength 0.71073
_diffrn_reflns_av_R_equivalents 0.0205
_diffrn_reflns_av_sigmaI/netI 0.0246
_diffrn_reflns_limit_h_max 14
_diffrn_reflns_limit_h_min -4
_diffrn_reflns_limit_k_max 14
_diffrn_reflns_limit_k_min 0
_diffrn_reflns_limit_l_max 4
_diffrn_reflns_limit_l_min -1
_diffrn_reflns_number 338
_diffrn_reflns_theta_full 25.35
_diffrn_reflns_theta_max 25.35
_diffrn_reflns_theta_min 3.35
_diffrn_standards_decay_% 0
_diffrn_standards_interval_count 5
_diffrn_standards_interval_time 10
_diffrn_standards_number 30
_exptl_absorpt_coefficient_mu 14.553
_exptl_absorpt_correction_T_max 0.9997
_exptl_absorpt_correction_T_min 0.5710
_exptl_absorpt_correction_type psi-scan
_exptl_absorpt_process_details '(Psi in WinAFC; Rigaku Corporation, 2002)'
_exptl_crystal_colour colorless
_exptl_crystal_density_diffrn 2.602
_exptl_crystal_density_method 'not measured'
_exptl_crystal_description block
_exptl_crystal_F_000 392
_exptl_crystal_size_max 0.16
_exptl_crystal_size_mid 0.09
_exptl_crystal_size_min 0.05
_refine_diff_density_max 0.898
_refine_diff_density_min -1.110
_refine_ls_extinction_coef 0.0066(3)
_refine_ls_extinction_expression Fc^*^=kFc[1+0.001xFc^2^\l^3^/sin(2\q)]^-1/4^
_refine_ls_extinction_method SHELXTL
_refine_ls_goodness_of_fit_ref 1.094
_refine_ls_hydrogen_treatment constr
_refine_ls_matrix_type full
_refine_ls_number_parameters 35
_refine_ls_number_reflns 323
_refine_ls_number_restraints 0
_refine_ls_restrained_S_all 1.094
_refine_ls_R_factor_all 0.0188
_refine_ls_R_factor_gt 0.0188
_refine_ls_shift/su_max 0.001
_refine_ls_shift/su_mean 0.000
_refine_ls_structure_factor_coef Fsqd
_refine_ls_weighting_details 'calc w=1/[\s^2^(Fo^2^)+(0.0286P)^2^] where P=(Fo^2^+2Fc^2^)/3'
_refine_ls_weighting_scheme calc
_refine_ls_wR_factor_gt 0.0451
_refine_ls_wR_factor_ref 0.0451
_reflns_number_gt 323
_reflns_number_total 323
_reflns_threshold_expression I>2\s(I)
_cod_data_source_file ln3048.cif
_cod_data_source_block I
_cod_database_code 2015960
_cod_database_fobs_code 2015960

loop_
_symmetry_equiv_pos_as_xyz
'x, y, z'
'-x, -y, z'
'x, -y, -z'
'-x, y, -z'
'x+1/2, y+1/2, z'
'-x+1/2, -y+1/2, z'
'x+1/2, -y+1/2, -z'
'-x+1/2, y+1/2, -z'
'-x, -y, -z'
'x, y, -z'
'-x, y, z'
'x, -y, z'
'-x+1/2, -y+1/2, -z'
'x+1/2, y+1/2, -z'
'-x+1/2, y+1/2, z'
'x+1/2, -y+1/2, z'

loop_
_atom_site_type_symbol
_atom_site_label
_atom_site_fract_x
_atom_site_fract_y
_atom_site_fract_z
_atom_site_U_iso_or_equiv
_atom_site_adp_type
_atom_site_calc_flag
_atom_site_refinement_flags
_atom_site_occupancy
Hg Hg1 0.0000 0.0000 0.0000 0.02671(7) Uani d S 1
Cl Cl1 0.0000 -0.16166(10) 0.5000 0.0309(3) Uani d S 1
N N1 -0.1961(3) 0.0000 0.0000 0.0268(10) Uani d S 1
C C1 -0.2552(4) -0.0908(4) 0.0875(12) 0.0359(18) Uani d P 0.50
H H1A -0.2151 -0.1539 0.1492 0.043 Uiso calc PR 0.50
C C2 -0.3741(4) -0.0925(3) 0.0879(13) 0.0334(19) Uani d P 0.50
H H2A -0.4128 -0.1566 0.1480 0.040 Uiso calc PR 0.50
C C3 -0.4359(4) 0.0000 0.0000 0.0263(12) Uani d S 1

loop_
_atom_site_aniso_label
_atom_site_aniso_U_11
_atom_site_aniso_U_22
_atom_site_aniso_U_33
_atom_site_aniso_U_12
_atom_site_aniso_U_13
_atom_site_aniso_U_23
Hg1 0.01574(11) 0.02877(13) 0.03562(15) 0.000 0.000 0.000
Cl1 0.0344(6) 0.0228(5) 0.0355(6) 0.000 0.000 0.000
N1 0.0184(18) 0.0245(19) 0.037(2) 0.000 0.000 0.000
C1 0.0251(18) 0.029(2) 0.053(5) 0.0024(18) -0.006(2) 0.007(2)
C2 0.0234(18) 0.0234(19) 0.053(5) -0.0026(17) 0.001(2) 0.005(2)
C3 0.024(2) 0.026(2) 0.029(2) 0.000 0.000 0.000

loop_
_atom_type_symbol
_atom_type_description
_atom_type_scat_dispersion_real
_atom_type_scat_dispersion_imag
_atom_type_scat_source
C C 0.0033 0.0016 'International Tables Vol C Tables 4.2.6.8 and 6.1.1.4'
H H 0.0000 0.0000 'International Tables Vol C Tables 4.2.6.8 and 6.1.1.4'
Cl Cl 0.1484 0.1585 'International Tables Vol C Tables 4.2.6.8 and 6.1.1.4'
Hg Hg -2.3894 9.2266 'International Tables Vol C Tables 4.2.6.8 and 6.1.1.4'
N N 0.0061 0.0033 'International Tables Vol C Tables 4.2.6.8 and 6.1.1.4'

loop_
_geom_angle_atom_site_label_1
_geom_angle_atom_site_label_2
_geom_angle_atom_site_label_3
_geom_angle_site_symmetry_1
_geom_angle_site_symmetry_3
_geom_angle
_geom_angle_publ_flag
N1 Hg1 N1 9 . 180 y
Cl1 Hg1 Cl1 9 . 180 y
Cl1 Hg1 Cl1 9_556 . 91.23(4) y
Cl1 Hg1 Cl1 1_554 . 88.77(4) y
N1 Hg1 Cl1 . . 90 y
Hg1 Cl1 Hg1 1_556 . 88.77(4) y
C1 N1 C1 . 3 118.5(5) no
C1 N1 Hg1 . . 120.7(3) no
N1 C1 C2 . . 121.6(4) no
N1 C1 H1A . . 119.2 no
C2 C1 H1A . . 119.2 no
C3 C2 C1 . . 120.5(4) no
C3 C2 H2A . . 119.7 no
C1 C2 H2A . . 119.7 no
C2 C3 C2 3 . 117.2(5) no
C2 C3 C3 . 9_455 121.4(2) no

loop_
_geom_bond_atom_site_label_1
_geom_bond_atom_site_label_2
_geom_bond_site_symmetry_2
_geom_bond_distance
_geom_bond_publ_flag
Hg1 N1 . 2.280(4) y
Hg1 Cl1 . 2.7549(9) y
N1 C1 . 1.345(5) ?
C1 C2 . 1.383(6) ?
C1 H1A . 0.9300 no
C2 C3 . 1.379(5) ?
C2 H2A . 0.9300 no
C3 C3 9_455 1.491(10) ?

loop_
_geom_torsion_atom_site_label_1
_geom_torsion_atom_site_label_2
_geom_torsion_atom_site_label_3
_geom_torsion_atom_site_label_4
_geom_torsion_site_symmetry_1
_geom_torsion_site_symmetry_4
_geom_torsion
_geom_torsion_publ_flag
N1 Hg1 Cl1 Hg1 9 1_556 90.0 no
N1 Hg1 Cl1 Hg1 . 1_556 -90.0 no
Cl1 Hg1 Cl1 Hg1 9_556 1_556 0.0 no
Cl1 Hg1 Cl1 Hg1 1_554 1_556 180.0 no
Cl1 Hg1 N1 C1 9_556 10 -152.6(2) no
Cl1 Hg1 N1 C1 1_554 10 27.4(2) no
Cl1 Hg1 N1 C1 9 10 118.7(2) no
Cl1 Hg1 N1 C1 . 10 -61.3(2) no
Cl1 Hg1 N1 C1 9_556 . -118.7(2) no
Cl1 Hg1 N1 C1 1_554 . 61.3(2) no
Cl1 Hg1 N1 C1 9 . 152.6(2) no
Cl1 Hg1 N1 C1 . . -27.4(2) no
Cl1 Hg1 N1 C1 9_556 12 27.4(2) no
Cl1 Hg1 N1 C1 1_554 12 -152.6(2) no
Cl1 Hg1 N1 C1 9 12 -61.3(2) no
Cl1 Hg1 N1 C1 . 12 118.7(2) no
Cl1 Hg1 N1 C1 9_556 3 61.3(2) no
Cl1 Hg1 N1 C1 1_554 3 -118.7(2) no
Cl1 Hg1 N1 C1 9 3 -27.4(2) no
Cl1 Hg1 N1 C1 . 3 152.6(2) no
C1 N1 C1 C2 10 . -80.9(4) no
C1 N1 C1 C2 12 . 31.1(7) no
C1 N1 C1 C2 3 . 0.2(3) no
Hg1 N1 C1 C2 . . -179.8(3) no
N1 C1 C2 C3 . . -0.5(7) no
C1 C2 C3 C2 . 12 -29.8(7) no
C1 C2 C3 C2 . 3 0.2(3) no
C1 C2 C3 C2 . 10 81.3(4) no
C1 C2 C3 C3 . 9_455 -179.8(3) no
